data_7224519
loop_
_publ_author_name
'Wicht, Merrill M.'
'Su, Hong'
'B\'athori, Nikoletta B.'
'Nassimbeni, Luigi R.'

_publ_section_title
;
 Werner clathrate formation with polyaromatic hydrocarbons: comparison of
 different crystallisation methods
;
_journal_issue 14
_journal_name_full CrystEngComm
_journal_page_first 2509
_journal_paper_doi 10.1039/C5CE02185E
_journal_volume 18
_journal_year 2016
_chemical_formula_moiety '2(C30 H28 N6 Ni S2), 0.875(C8)'
_chemical_formula_sum 'C67 H56 N12 Ni2 S4'
_chemical_formula_weight 1275.03
_chemical_name_systematic 'Tetrakisvinylpyridine bisisothiocyanato nickel(II) anthracene'
_space_group_crystal_system triclinic
_space_group_IT_number 2
_space_group_name_Hall '-P 1'
_space_group_name_H-M_alt 'P -1'
_symmetry_space_group_name_Hall '-P 1'
_symmetry_space_group_name_H-M 'P -1'
_atom_sites_solution_hydrogens geom
_audit_creation_method SHELXL-2014/7
_audit_update_record
;
2015-11-06 deposited with the CCDC.
2016-03-04 downloaded from the CCDC.
;
_cell_angle_alpha 100.430(2)
_cell_angle_beta 97.129(3)
_cell_angle_gamma 105.351(3)
_cell_formula_units_Z 2
_cell_length_a 10.1289(4)
_cell_length_b 16.4770(9)
_cell_length_c 20.6537(10)
_cell_measurement_reflns_used 24868
_cell_measurement_temperature 173(2)
_cell_measurement_theta_max 26.370
_cell_measurement_theta_min 2.120
_cell_volume 3214.8(3)
_computing_cell_refinement 'DENZO-SMN (Otwinowski & Minor, 1997)'
_computing_data_collection 'COLLECT (2000)'
_computing_data_reduction 'DENZO-SMN (Otwinowski & Minor, 1997)'
_computing_molecular_graphics 'X-seed (Barbour, 1999)'
_computing_publication_material 'SHELXL-2014/7 (Sheldrick, 2014)'
_computing_structure_refinement 'SHELXL-2014/7 (Sheldrick, 2014)'
_computing_structure_solution 'SHELXS-2014/7 (Sheldrick, 2014)'
_diffrn_ambient_temperature 173(2)
_diffrn_measured_fraction_theta_full 0.998
_diffrn_measured_fraction_theta_max 0.996
_diffrn_measurement_device_type 'Nonius KappaCCD'
_diffrn_measurement_method '1\% \f scans and \w scans'
_diffrn_radiation_type MoK\a
_diffrn_radiation_wavelength 0.71073
_diffrn_reflns_av_R_equivalents 0.0394
_diffrn_reflns_av_unetI/netI 0.0597
_diffrn_reflns_Laue_measured_fraction_full 0.998
_diffrn_reflns_Laue_measured_fraction_max 0.996
_diffrn_reflns_limit_h_max 12
_diffrn_reflns_limit_h_min -12
_diffrn_reflns_limit_k_max 20
_diffrn_reflns_limit_k_min -20
_diffrn_reflns_limit_l_max 25
_diffrn_reflns_limit_l_min -25
_diffrn_reflns_number 24868
_diffrn_reflns_point_group_measured_fraction_full 0.998
_diffrn_reflns_point_group_measured_fraction_max 0.996
_diffrn_reflns_theta_full 25.242
_diffrn_reflns_theta_max 26.370
_diffrn_reflns_theta_min 2.120
_diffrn_source 'fine-focus sealed tube'
_exptl_absorpt_coefficient_mu 0.766
_exptl_absorpt_correction_T_max 0.934
_exptl_absorpt_correction_T_min 0.859
_exptl_absorpt_correction_type multi-scan
_exptl_absorpt_process_details none
_exptl_crystal_colour violet
_exptl_crystal_density_diffrn 1.322
_exptl_crystal_density_meas ?
_exptl_crystal_density_method 'not measured'
_exptl_crystal_description chunk
_exptl_crystal_F_000 1334
_exptl_crystal_size_max 0.204
_exptl_crystal_size_mid 0.180
_exptl_crystal_size_min 0.090
_refine_diff_density_max 1.129
_refine_diff_density_min -0.587
_refine_diff_density_rms 0.082
_refine_ls_extinction_method none
_refine_ls_goodness_of_fit_ref 1.031
_refine_ls_hydrogen_treatment constr
_refine_ls_matrix_type full
_refine_ls_number_parameters 764
_refine_ls_number_reflns 13088
_refine_ls_number_restraints 41
_refine_ls_restrained_S_all 1.036
_refine_ls_R_factor_all 0.1188
_refine_ls_R_factor_gt 0.0666
_refine_ls_shift/su_max 0.000
_refine_ls_shift/su_mean 0.000
_refine_ls_structure_factor_coef Fsqd
_refine_ls_weighting_details 'w=1/[\s^2^(Fo^2^)+(0.0898P)^2^+4.1342P] where P=(Fo^2^+2Fc^2^)/3'
_refine_ls_weighting_scheme calc
_refine_ls_wR_factor_gt 0.1707
_refine_ls_wR_factor_ref 0.1974
_reflns_Friedel_coverage 0.000
_reflns_number_gt 8151
_reflns_number_total 13088
_reflns_threshold_expression 'I > 2\s(I)'
_cod_data_source_file c5ce02185e2.cif
_cod_data_source_block H3Ant
_cod_depositor_comments
;
The following automatic conversions were performed:

'_exptl_crystal_density_meas' value 'none' was changed to '?' - the
value is perceived as not measured.

Automatic conversion script
Id: cif_fix_values 4268 2015-11-12 08:31:59Z antanas 

 Adding full bibliography for 7224512--7224520.cif.
;
_cod_database_code 7224519
_shelx_shelxl_version_number 2014/7
_shelx_space_group_comment
;
The symmetry employed for this shelxl refinement is uniquely defined
by the following loop, which should always be used as a source of
symmetry information in preference to the above space-group names.
They are only intended as comments.
;
_shelx_estimated_absorpt_t_min 0.859
_shelx_estimated_absorpt_t_max 0.934

loop_
_space_group_symop_operation_xyz
'x, y, z'
'-x, -y, -z'

loop_
_atom_site_label
_atom_site_type_symbol
_atom_site_fract_x
_atom_site_fract_y
_atom_site_fract_z
_atom_site_U_iso_or_equiv
_atom_site_adp_type
_atom_site_occupancy
_atom_site_site_symmetry_order
_atom_site_calc_flag
_atom_site_refinement_flags_posn
_atom_site_refinement_flags_adp
_atom_site_refinement_flags_occupancy
_atom_site_disorder_assembly
_atom_site_disorder_group
C1 C 0.322(3) 0.5499(12) -0.0108(9) 0.223(7) Uiso 0.875 1 d . . P . .
C2 C 0.440(2) 0.5515(11) -0.0163(8) 0.194(6) Uiso 0.875 1 d . . P . .
C3 C 0.553(2) 0.5628(10) -0.0237(7) 0.174(5) Uiso 0.875 1 d . . P . .
C4 C 0.674(2) 0.5493(12) -0.0229(9) 0.215(7) Uiso 0.875 1 d . . P . .
C5 C 0.818(3) 0.5608(13) -0.0301(10) 0.243(8) Uiso 0.875 1 d . . P . .
C6 C 0.9403(19) 0.5512(9) -0.0244(7) 0.170(5) Uiso 0.875 1 d . . P . .
C7 C 1.0706(18) 0.5651(9) -0.0189(7) 0.172(5) Uiso 0.875 1 d . . P . .
C8 C 1.173(2) 0.5383(11) -0.0012(8) 0.204(6) Uiso 0.875 1 d . . P . .
Ni1X Ni 0.42507(6) 0.95408(4) 0.25633(3) 0.04989(18) Uani 1 1 d . . . . .
S1X S 0.71192(19) 1.00720(12) 0.47161(9) 0.0981(6) Uani 1 1 d . . . . .
S2X S 0.20691(16) 0.85700(11) 0.02790(7) 0.0793(4) Uani 1 1 d . . . . .
N1X N 0.5361(4) 0.9670(3) 0.3492(2) 0.0614(10) Uani 1 1 d . . . . .
N2X N 0.3152(4) 0.9378(3) 0.16173(19) 0.0557(10) Uani 1 1 d . . . . .
N11X N 0.4236(4) 0.8223(2) 0.23262(19) 0.0510(9) Uani 1 1 d . . . . .
N21X N 0.6123(4) 0.9928(2) 0.21920(18) 0.0541(9) Uani 1 1 d . . . . .
N31X N 0.4243(5) 1.0832(2) 0.2827(2) 0.0608(10) Uani 1 1 d . . . . .
N41X N 0.2341(4) 0.9146(2) 0.29201(17) 0.0497(9) Uani 1 1 d . . . . .
C1X C 0.6089(5) 0.9838(3) 0.4000(2) 0.0546(11) Uani 1 1 d . . . . .
C2X C 0.2709(5) 0.9053(3) 0.1060(2) 0.0523(11) Uani 1 1 d . . . . .
C12X C 0.4103(5) 0.7769(3) 0.2802(3) 0.0582(12) Uani 1 1 d . . . . .
H12X H 0.4062 0.8058 0.3237 0.070 Uiso 1 1 calc R U . . .
C13X C 0.4023(5) 0.6910(3) 0.2696(3) 0.0599(12) Uani 1 1 d . . . . .
H13X H 0.3919 0.6617 0.3051 0.072 Uiso 1 1 calc R U . . .
C14X C 0.4093(4) 0.6476(3) 0.2079(3) 0.0570(12) Uani 1 1 d . . . . .
C15X C 0.4228(5) 0.6938(3) 0.1574(3) 0.0618(13) Uani 1 1 d . . . . .
H15X H 0.4268 0.6662 0.1134 0.074 Uiso 1 1 calc R U . . .
C16X C 0.4304(5) 0.7805(3) 0.1724(2) 0.0578(12) Uani 1 1 d . . . . .
H16X H 0.4409 0.8116 0.1379 0.069 Uiso 1 1 calc R U . . .
C17X C 0.3996(5) 0.5545(4) 0.1933(3) 0.0774(16) Uani 1 1 d . . . . .
H17X H 0.3802 0.5252 0.1476 0.093 Uiso 1 1 calc R U . . .
C18X C 0.4154(6) 0.5089(4) 0.2380(4) 0.0880(19) Uani 1 1 d . . . . .
H18A H 0.4349 0.5355 0.2843 0.106 Uiso 1 1 calc R U . . .
H18B H 0.4074 0.4494 0.2240 0.106 Uiso 1 1 calc R U . . .
C22X C 0.7201(5) 0.9629(3) 0.2355(3) 0.0610(12) Uani 1 1 d . . . . .
H22X H 0.7166 0.9302 0.2691 0.073 Uiso 1 1 calc R U . . .
C23X C 0.8346(5) 0.9776(4) 0.2056(3) 0.0711(14) Uani 1 1 d . . . . .
H23X H 0.9083 0.9547 0.2183 0.085 Uiso 1 1 calc R U . . .
C24X C 0.8439(6) 1.0260(4) 0.1567(3) 0.0751(16) Uani 1 1 d D . . . .
C25X C 0.7353(6) 1.0592(4) 0.1429(3) 0.0756(16) Uani 1 1 d . . . . .
H25X H 0.7382 1.0948 0.1114 0.091 Uiso 1 1 calc R U . . .
C26X C 0.6242(6) 1.0415(3) 0.1739(2) 0.0647(13) Uani 1 1 d . . . . .
H26X H 0.5507 1.0651 0.1628 0.078 Uiso 1 1 calc R U . . .
C27X C 0.9553(13) 1.0518(8) 0.1169(6) 0.079(4) Uani 0.662(19) 1 d D . P A 1
H27X H 0.9658 1.1000 0.0968 0.095 Uiso 0.662(19) 1 calc R U P A 1
C28X C 1.0318(12) 1.0057(7) 0.1124(6) 0.071(3) Uani 0.662(19) 1 d . . P A 1
H28A H 1.0175 0.9580 0.1333 0.085 Uiso 0.662(19) 1 calc R U P A 1
H28B H 1.1055 1.0175 0.0880 0.085 Uiso 0.662(19) 1 calc R U P A 1
C32X C 0.3092(7) 1.1060(3) 0.2670(3) 0.0759(16) Uani 1 1 d . . . . .
H32X H 0.2319 1.0659 0.2363 0.091 Uiso 1 1 calc R U . . .
C33X C 0.3003(9) 1.1887(4) 0.2953(4) 0.103(2) Uani 1 1 d . U . . .
H33X H 0.2179 1.2044 0.2845 0.124 Uiso 1 1 calc R U . . .
C34X C 0.4194(12) 1.2483(4) 0.3406(4) 0.120(3) Uani 1 1 d . U . . .
C35X C 0.5333(11) 1.2234(4) 0.3514(4) 0.110(2) Uani 1 1 d . U . . .
H35X H 0.6159 1.2628 0.3787 0.133 Uiso 1 1 calc R U . . .
C36X C 0.5325(7) 1.1435(3) 0.3243(3) 0.0785(16) Uani 1 1 d . . . . .
H36X H 0.6149 1.1279 0.3351 0.094 Uiso 1 1 calc R U . . .
C37X C 0.4451(9) 1.3397(5) 0.3799(4) 0.123(2) Uani 1 1 d D U . . .
H37X H 0.5332 1.3742 0.4054 0.147 Uiso 1 1 calc R U . . .
C38X C 0.3383(9) 1.3656(7) 0.3757(6) 0.154(4) Uani 1 1 d D U . . .
H38A H 0.2525 1.3286 0.3496 0.185 Uiso 1 1 calc R U . . .
H38B H 0.3439 1.4222 0.3986 0.185 Uiso 1 1 calc R U . . .
C42X C 0.1249(5) 0.8504(3) 0.2552(2) 0.0538(11) Uani 1 1 d . . . . .
H42X H 0.1344 0.8219 0.2125 0.065 Uiso 1 1 calc R U . . .
C43X C 0.0000(5) 0.8237(3) 0.2761(2) 0.0565(12) Uani 1 1 d . . . . .
H43X H -0.0730 0.7771 0.2483 0.068 Uiso 1 1 calc R U . . .
C44X C -0.0206(5) 0.8637(3) 0.3369(2) 0.0561(12) Uani 1 1 d . . . . .
C45X C 0.0914(6) 0.9312(3) 0.3745(2) 0.0608(13) Uani 1 1 d . . . . .
H45X H 0.0825 0.9626 0.4163 0.073 Uiso 1 1 calc R U . . .
C46X C 0.2157(6) 0.9531(3) 0.3515(2) 0.0605(12) Uani 1 1 d . . . . .
H46X H 0.2919 0.9976 0.3795 0.073 Uiso 1 1 calc R U . . .
C47X C -0.1520(6) 0.8366(5) 0.3621(3) 0.0746(16) Uani 1 1 d . . . . .
H47X H -0.1690 0.8777 0.3962 0.090 Uiso 1 1 calc R U . . .
C48X C -0.2464(6) 0.7621(5) 0.3424(3) 0.094(2) Uani 1 1 d . . . . .
H48A H -0.2341 0.7188 0.3084 0.112 Uiso 1 1 calc R U . . .
H48B H -0.3277 0.7509 0.3618 0.112 Uiso 1 1 calc R U . . .
Ni1Y Ni 0.89833(5) 0.45852(3) 0.27392(3) 0.04637(17) Uani 1 1 d . . . . .
S2Y S 0.66867(16) 0.57232(11) 0.43831(8) 0.0860(5) Uani 1 1 d . . . . .
N1Y N 1.0427(4) 0.4147(2) 0.2280(2) 0.0536(9) Uani 1 1 d . . . . .
N2Y N 0.7620(4) 0.5033(2) 0.3259(2) 0.0509(9) Uani 1 1 d . . . . .
N11Y N 0.9058(4) 0.3699(2) 0.3373(2) 0.0524(9) Uani 1 1 d . . . . .
N21Y N 1.0625(4) 0.5594(2) 0.34143(18) 0.0493(9) Uani 1 1 d . . . . .
N31Y N 0.8939(3) 0.5430(2) 0.20854(17) 0.0453(8) Uani 1 1 d . . . . .
N41Y N 0.7307(3) 0.3622(2) 0.20558(18) 0.0478(9) Uani 1 1 d . . . . .
C1Y C 1.0829(5) 0.3652(3) 0.1968(3) 0.0624(13) Uani 1 1 d . . . . .
C2Y C 0.7226(4) 0.5327(3) 0.3723(3) 0.0502(11) Uani 1 1 d . . . . .
C12Y C 0.9059(5) 0.2889(3) 0.3110(3) 0.0598(12) Uani 1 1 d . . . . .
H12Y H 0.8802 0.2671 0.2639 0.072 Uiso 1 1 calc R U . . .
C13Y C 0.9431(5) 0.2361(3) 0.3515(3) 0.0689(15) Uani 1 1 d . . . . .
H13Y H 0.9406 0.1789 0.3316 0.083 Uiso 1 1 calc R U . . .
C14Y C 0.9836(5) 0.2661(3) 0.4201(3) 0.0654(13) Uani 1 1 d . . . . .
C15Y C 0.9733(6) 0.3460(4) 0.4456(3) 0.0691(14) Uani 1 1 d . . . . .
H15Y H 0.9930 0.3681 0.4927 0.083 Uiso 1 1 calc R U . . .
C16Y C 0.9346(5) 0.3947(3) 0.4038(3) 0.0598(12) Uani 1 1 d . . . . .
H16Y H 0.9279 0.4499 0.4235 0.072 Uiso 1 1 calc R U . . .
C17Y C 1.0406(7) 0.2169(4) 0.4650(4) 0.0908(19) Uani 1 1 d . U . . .
H17Y H 1.0658 0.2437 0.5113 0.109 Uiso 1 1 calc R U . . .
C18Y C 1.0582(12) 0.1464(6) 0.4487(5) 0.159(4) Uani 1 1 d . U . . .
H18C H 1.0348 0.1167 0.4030 0.191 Uiso 1 1 calc R U . . .
H18D H 1.0954 0.1211 0.4817 0.191 Uiso 1 1 calc R U . . .
C22Y C 1.1819(5) 0.5467(3) 0.3686(2) 0.0553(11) Uani 1 1 d . . . . .
H22Y H 1.1919 0.4903 0.3579 0.066 Uiso 1 1 calc R U . . .
C23Y C 1.2888(5) 0.6104(3) 0.4105(2) 0.0583(12) Uani 1 1 d . . . . .
H23Y H 1.3686 0.5969 0.4294 0.070 Uiso 1 1 calc R U . . .
C24Y C 1.2826(5) 0.6947(3) 0.4261(2) 0.0541(11) Uani 1 1 d . . . . .
C25Y C 1.1590(5) 0.7074(3) 0.3986(2) 0.0547(11) Uani 1 1 d . . . . .
H25Y H 1.1473 0.7634 0.4079 0.066 Uiso 1 1 calc R U . . .
C26Y C 1.0544(5) 0.6402(3) 0.3584(2) 0.0539(11) Uani 1 1 d . . . . .
H26Y H 0.9709 0.6513 0.3415 0.065 Uiso 1 1 calc R U . . .
C27Y C 1.3967(6) 0.7693(4) 0.4664(3) 0.0721(15) Uani 1 1 d . . . . .
H27Y H 1.3746 0.8215 0.4802 0.086 Uiso 1 1 calc R U . . .
C28Y C 1.5229(7) 0.7701(4) 0.4844(3) 0.0910(18) Uani 1 1 d . . . . .
H28C H 1.5499 0.7193 0.4718 0.109 Uiso 1 1 calc R U . . .
H28D H 1.5895 0.8214 0.5105 0.109 Uiso 1 1 calc R U . . .
C32Y C 0.7777(4) 0.5646(3) 0.1912(2) 0.0492(10) Uani 1 1 d . . . . .
H32Y H 0.6959 0.5382 0.2067 0.059 Uiso 1 1 calc R U . . .
C33Y C 0.7716(5) 0.6230(3) 0.1520(2) 0.0540(11) Uani 1 1 d . . . . .
H33Y H 0.6868 0.6360 0.1408 0.065 Uiso 1 1 calc R U . . .
C34Y C 0.8890(5) 0.6630(3) 0.1286(2) 0.0547(11) Uani 1 1 d . . . . .
C35Y C 1.0076(5) 0.6380(3) 0.1449(2) 0.0550(11) Uani 1 1 d . . . . .
H35Y H 1.0896 0.6615 0.1284 0.066 Uiso 1 1 calc R U . . .
C36Y C 1.0066(4) 0.5798(3) 0.1845(2) 0.0492(10) Uani 1 1 d . . . . .
H36Y H 1.0895 0.5647 0.1955 0.059 Uiso 1 1 calc R U . . .
C37Y C 0.8921(7) 0.7294(4) 0.0893(3) 0.0787(16) Uani 1 1 d . . . . .
H37Y H 0.9691 0.7441 0.0672 0.094 Uiso 1 1 calc R U . . .
C38Y C 0.7974(8) 0.7701(4) 0.0821(4) 0.105(2) Uani 1 1 d . . . . .
H38C H 0.7188 0.7574 0.1034 0.127 Uiso 1 1 calc R U . . .
H38D H 0.8078 0.8123 0.0557 0.127 Uiso 1 1 calc R U . . .
C42Y C 0.7453(5) 0.3234(4) 0.1456(3) 0.0706(15) Uani 1 1 d . . . . .
H42Y H 0.8329 0.3418 0.1324 0.085 Uiso 1 1 calc R U . . .
C43Y C 0.6413(5) 0.2580(4) 0.1016(3) 0.0727(15) Uani 1 1 d . . . . .
H43Y H 0.6586 0.2316 0.0599 0.087 Uiso 1 1 calc R U . . .
C44Y C 0.5108(5) 0.2313(3) 0.1188(2) 0.0528(11) Uani 1 1 d . . . . .
C45Y C 0.4951(5) 0.2743(3) 0.1792(3) 0.0621(13) Uani 1 1 d . . . . .
H45Y H 0.4068 0.2601 0.1925 0.075 Uiso 1 1 calc R U . . .
C46Y C 0.6047(4) 0.3377(3) 0.2209(2) 0.0540(11) Uani 1 1 d . . . . .
H46Y H 0.5897 0.3653 0.2628 0.065 Uiso 1 1 calc R U . . .
C47Y C 0.3946(6) 0.1611(4) 0.0759(3) 0.0760(15) Uani 1 1 d . . . . .
H47Y H 0.3056 0.1547 0.0880 0.091 Uiso 1 1 calc R U . . .
C48Y C 0.4008(7) 0.1073(4) 0.0233(3) 0.0916(19) Uani 1 1 d . . . . .
H48C H 0.4873 0.1108 0.0090 0.110 Uiso 1 1 calc R U . . .
H48D H 0.3188 0.0641 -0.0010 0.110 Uiso 1 1 calc R U . . .
S1Y1 S 1.1319(6) 0.2857(4) 0.1600(9) 0.095(3) Uani 0.70(4) 1 d . . P B 1
S1Y2 S 1.1348(10) 0.3082(18) 0.1274(16) 0.089(7) Uani 0.30(4) 1 d . . P B 2
C27Z C 0.9693(17) 1.0132(19) 0.1251(11) 0.062(7) Uani 0.338(19) 1 d D . P A 2
H27Z H 1.0183 0.9766 0.1407 0.074 Uiso 0.338(19) 1 calc R U P A 2
C28Z C 1.0140(16) 1.0539(10) 0.0737(8) 0.056(6) Uani 0.338(19) 1 d . . P A 2
H28E H 0.9664 1.0908 0.0575 0.068 Uiso 0.338(19) 1 calc R U P A 2
H28F H 1.0918 1.0445 0.0555 0.068 Uiso 0.338(19) 1 calc R U P A 2

loop_
_atom_site_aniso_label
_atom_site_aniso_U_11
_atom_site_aniso_U_22
_atom_site_aniso_U_33
_atom_site_aniso_U_23
_atom_site_aniso_U_13
_atom_site_aniso_U_12
Ni1X 0.0575(4) 0.0464(3) 0.0451(3) 0.0103(2) 0.0030(3) 0.0169(3)
S1X 0.0948(12) 0.1026(12) 0.0777(10) -0.0106(9) -0.0320(9) 0.0390(10)
S2X 0.0796(10) 0.0999(11) 0.0465(7) 0.0053(7) 0.0096(7) 0.0147(8)
N1X 0.065(3) 0.067(3) 0.048(2) 0.015(2) 0.001(2) 0.015(2)
N2X 0.067(3) 0.059(2) 0.045(2) 0.0117(19) 0.0027(19) 0.028(2)
N11X 0.055(2) 0.049(2) 0.052(2) 0.0129(18) 0.0128(18) 0.0199(18)
N21X 0.061(2) 0.051(2) 0.052(2) 0.0170(18) 0.0063(18) 0.0192(18)
N31X 0.077(3) 0.047(2) 0.058(2) 0.0095(19) 0.012(2) 0.017(2)
N41X 0.059(2) 0.047(2) 0.040(2) 0.0028(16) 0.0042(17) 0.0184(18)
C1X 0.053(3) 0.049(3) 0.058(3) 0.005(2) 0.006(2) 0.016(2)
C2X 0.053(3) 0.056(3) 0.053(3) 0.020(2) 0.012(2) 0.019(2)
C12X 0.063(3) 0.054(3) 0.064(3) 0.022(2) 0.016(2) 0.019(2)
C13X 0.058(3) 0.054(3) 0.074(3) 0.021(3) 0.023(3) 0.018(2)
C14X 0.035(2) 0.048(3) 0.086(4) 0.015(3) 0.004(2) 0.013(2)
C15X 0.055(3) 0.066(3) 0.066(3) 0.002(3) 0.005(2) 0.030(2)
C16X 0.062(3) 0.063(3) 0.054(3) 0.014(2) 0.011(2) 0.029(2)
C17X 0.056(3) 0.056(3) 0.111(5) -0.002(3) 0.002(3) 0.020(3)
C18X 0.066(4) 0.051(3) 0.155(6) 0.026(4) 0.029(4) 0.023(3)
C22X 0.060(3) 0.063(3) 0.062(3) 0.024(2) 0.010(2) 0.016(2)
C23X 0.053(3) 0.082(4) 0.075(4) 0.019(3) 0.004(3) 0.016(3)
C24X 0.060(3) 0.090(4) 0.051(3) 0.011(3) 0.005(3) -0.012(3)
C25X 0.079(4) 0.073(4) 0.060(3) 0.028(3) -0.002(3) -0.005(3)
C26X 0.076(3) 0.058(3) 0.058(3) 0.026(2) 0.005(3) 0.011(3)
C27X 0.077(7) 0.074(8) 0.093(10) 0.037(6) 0.003(7) 0.026(6)
C28X 0.055(7) 0.067(6) 0.089(8) 0.019(5) 0.028(6) 0.008(5)
C32X 0.090(4) 0.055(3) 0.097(4) 0.026(3) 0.038(3) 0.029(3)
C33X 0.144(6) 0.078(4) 0.141(6) 0.063(4) 0.099(4) 0.064(4)
C34X 0.222(8) 0.043(3) 0.105(5) 0.023(3) 0.104(6) 0.019(4)
C35X 0.191(7) 0.047(4) 0.077(4) 0.007(3) 0.046(5) 0.003(4)
C36X 0.106(5) 0.053(3) 0.062(3) 0.012(3) 0.013(3) 0.001(3)
C37X 0.140(7) 0.105(5) 0.136(7) 0.045(4) 0.043(5) 0.037(5)
C38X 0.145(7) 0.159(8) 0.248(11) 0.137(8) 0.112(8) 0.099(7)
C42X 0.061(3) 0.049(3) 0.049(3) 0.003(2) 0.005(2) 0.022(2)
C43X 0.052(3) 0.060(3) 0.057(3) 0.008(2) 0.005(2) 0.020(2)
C44X 0.060(3) 0.069(3) 0.046(3) 0.011(2) 0.002(2) 0.035(3)
C45X 0.078(4) 0.067(3) 0.045(3) 0.009(2) 0.013(3) 0.037(3)
C46X 0.074(3) 0.053(3) 0.049(3) 0.005(2) 0.004(2) 0.017(2)
C47X 0.068(4) 0.115(5) 0.058(3) 0.025(3) 0.017(3) 0.048(4)
C48X 0.055(3) 0.136(6) 0.092(5) 0.030(4) 0.016(3) 0.028(4)
Ni1Y 0.0390(3) 0.0446(3) 0.0569(4) 0.0108(3) 0.0090(2) 0.0148(2)
S2Y 0.0779(10) 0.0868(10) 0.0798(10) -0.0177(8) 0.0237(8) 0.0215(8)
N1Y 0.041(2) 0.048(2) 0.073(3) 0.0076(19) 0.0127(18) 0.0167(17)
N2Y 0.047(2) 0.051(2) 0.057(2) 0.0096(18) 0.0154(18) 0.0178(18)
N11Y 0.049(2) 0.046(2) 0.064(3) 0.0158(18) 0.0083(18) 0.0140(17)
N21Y 0.045(2) 0.046(2) 0.059(2) 0.0147(17) 0.0095(17) 0.0163(16)
N31Y 0.0403(19) 0.046(2) 0.052(2) 0.0129(16) 0.0117(16) 0.0136(16)
N41Y 0.0390(19) 0.049(2) 0.059(2) 0.0137(18) 0.0108(17) 0.0159(16)
C1Y 0.035(2) 0.052(3) 0.094(4) 0.006(3) 0.006(2) 0.012(2)
C2Y 0.036(2) 0.044(2) 0.066(3) 0.012(2) 0.003(2) 0.0081(19)
C12Y 0.054(3) 0.046(3) 0.076(3) 0.009(2) 0.013(2) 0.013(2)
C13Y 0.067(3) 0.041(3) 0.108(5) 0.024(3) 0.026(3) 0.022(2)
C14Y 0.065(3) 0.065(3) 0.077(4) 0.032(3) 0.026(3) 0.020(3)
C15Y 0.075(3) 0.069(3) 0.072(3) 0.031(3) 0.018(3) 0.023(3)
C16Y 0.057(3) 0.053(3) 0.070(3) 0.019(3) 0.014(2) 0.014(2)
C17Y 0.109(5) 0.081(4) 0.099(5) 0.038(4) 0.027(4) 0.040(4)
C18Y 0.290(13) 0.111(6) 0.111(6) 0.038(5) 0.018(7) 0.116(8)
C22Y 0.050(3) 0.051(3) 0.070(3) 0.018(2) 0.006(2) 0.021(2)
C23Y 0.050(3) 0.059(3) 0.066(3) 0.021(2) 0.001(2) 0.017(2)
C24Y 0.060(3) 0.056(3) 0.047(3) 0.014(2) 0.009(2) 0.014(2)
C25Y 0.063(3) 0.045(3) 0.058(3) 0.011(2) 0.009(2) 0.019(2)
C26Y 0.058(3) 0.048(3) 0.061(3) 0.016(2) 0.007(2) 0.025(2)
C27Y 0.068(4) 0.080(4) 0.059(3) 0.008(3) -0.001(3) 0.017(3)
C28Y 0.096(5) 0.079(4) 0.088(4) 0.012(3) 0.012(4) 0.015(4)
C32Y 0.039(2) 0.050(3) 0.057(3) 0.009(2) 0.008(2) 0.0125(19)
C33Y 0.049(3) 0.052(3) 0.057(3) 0.012(2) -0.001(2) 0.013(2)
C34Y 0.062(3) 0.047(3) 0.045(3) 0.005(2) 0.003(2) 0.005(2)
C35Y 0.050(3) 0.051(3) 0.057(3) 0.005(2) 0.017(2) 0.004(2)
C36Y 0.039(2) 0.047(2) 0.058(3) 0.006(2) 0.010(2) 0.0121(19)
C37Y 0.090(4) 0.067(3) 0.073(4) 0.029(3) 0.005(3) 0.007(3)
C38Y 0.115(5) 0.080(4) 0.119(6) 0.051(4) -0.011(4) 0.020(4)
C42Y 0.044(3) 0.091(4) 0.067(3) -0.006(3) 0.013(2) 0.019(3)
C43Y 0.055(3) 0.091(4) 0.064(3) -0.008(3) 0.006(3) 0.027(3)
C44Y 0.050(3) 0.046(2) 0.062(3) 0.018(2) 0.003(2) 0.013(2)
C45Y 0.046(3) 0.063(3) 0.070(3) 0.015(3) 0.016(2) 0.000(2)
C46Y 0.046(3) 0.053(3) 0.064(3) 0.014(2) 0.018(2) 0.011(2)
C47Y 0.062(3) 0.067(3) 0.081(4) 0.006(3) 0.001(3) 0.000(3)
C48Y 0.080(4) 0.082(4) 0.088(5) 0.002(4) -0.013(3) 0.007(3)
S1Y1 0.097(2) 0.079(2) 0.115(6) -0.009(3) 0.020(3) 0.0527(17)
S1Y2 0.070(4) 0.095(8) 0.094(11) -0.020(8) 0.026(4) 0.030(4)
C27Z 0.028(11) 0.101(19) 0.062(12) 0.044(13) 0.014(8) 0.008(12)
C28Z 0.053(9) 0.074(11) 0.047(10) 0.020(8) 0.018(7) 0.019(7)

loop_
_atom_type_symbol
_atom_type_description
_atom_type_scat_dispersion_real
_atom_type_scat_dispersion_imag
_atom_type_scat_source
C C 0.0033 0.0016 'International Tables Vol C Tables 4.2.6.8 and 6.1.1.4'
H H 0.0000 0.0000 'International Tables Vol C Tables 4.2.6.8 and 6.1.1.4'
N N 0.0061 0.0033 'International Tables Vol C Tables 4.2.6.8 and 6.1.1.4'
S S 0.1246 0.1234 'International Tables Vol C Tables 4.2.6.8 and 6.1.1.4'
Ni Ni 0.3393 1.1124 'International Tables Vol C Tables 4.2.6.8 and 6.1.1.4'

loop_
_geom_angle_atom_site_label_1
_geom_angle_atom_site_label_2
_geom_angle_atom_site_label_3
_geom_angle
_geom_angle_site_symmetry_1
_geom_angle_site_symmetry_3
C2 C1 C8 173(2) . 1_455
C2 C1 C4 82.6(17) . 2_665
C8 C1 C4 90.7(16) 1_455 2_665
C3 C2 C1 171(2) . .
C2 C3 C4 158(2) . .
C3 C4 C5 161(2) . .
C3 C4 C1 110.7(17) . 2_665
C5 C4 C1 88.6(17) . 2_665
C6 C5 C4 160(2) . .
C6 C5 C8 67.1(14) . 2_765
C4 C5 C8 93.6(16) . 2_765
C7 C6 C5 163.2(19) . .
C7 C6 C8 123.5(15) . 2_765
C5 C6 C8 72.3(14) . 2_765
C6 C7 C8 145.3(18) . .
C7 C8 C1 139.5(19) . 1_655
C7 C8 C6 91.2(14) . 2_765
C1 C8 C6 127.4(17) 1_655 2_765
C7 C8 C5 131.6(18) . 2_765
C1 C8 C5 87.0(16) 1_655 2_765
C6 C8 C5 40.7(8) 2_765 2_765
N1X Ni1X N2X 178.21(16) . .
N1X Ni1X N31X 89.70(16) . .
N2X Ni1X N31X 91.99(16) . .
N1X Ni1X N21X 90.46(15) . .
N2X Ni1X N21X 88.94(15) . .
N31X Ni1X N21X 90.50(16) . .
N1X Ni1X N11X 89.02(15) . .
N2X Ni1X N11X 89.31(15) . .
N31X Ni1X N11X 178.06(15) . .
N21X Ni1X N11X 90.97(14) . .
N1X Ni1X N41X 90.57(15) . .
N2X Ni1X N41X 90.03(15) . .
N31X Ni1X N41X 89.58(15) . .
N21X Ni1X N41X 178.97(13) . .
N11X Ni1X N41X 88.98(14) . .
C1X N1X Ni1X 171.3(4) . .
C2X N2X Ni1X 157.0(4) . .
C16X N11X C12X 116.9(4) . .
C16X N11X Ni1X 124.2(3) . .
C12X N11X Ni1X 118.9(3) . .
C26X N21X C22X 116.7(4) . .
C26X N21X Ni1X 121.7(3) . .
C22X N21X Ni1X 121.3(3) . .
C32X N31X C36X 117.0(5) . .
C32X N31X Ni1X 121.2(4) . .
C36X N31X Ni1X 121.1(4) . .
C46X N41X C42X 116.2(4) . .
C46X N41X Ni1X 122.1(3) . .
C42X N41X Ni1X 121.6(3) . .
N1X C1X S1X 179.8(5) . .
N2X C2X S2X 178.5(4) . .
N11X C12X C13X 123.7(5) . .
N11X C12X H12X 118.2 . .
C13X C12X H12X 118.2 . .
C14X C13X C12X 119.8(5) . .
C14X C13X H13X 120.1 . .
C12X C13X H13X 120.1 . .
C13X C14X C15X 117.4(4) . .
C13X C14X C17X 122.1(5) . .
C15X C14X C17X 120.5(5) . .
C16X C15X C14X 119.1(5) . .
C16X C15X H15X 120.5 . .
C14X C15X H15X 120.5 . .
N11X C16X C15X 123.1(5) . .
N11X C16X H16X 118.4 . .
C15X C16X H16X 118.4 . .
C18X C17X C14X 125.8(6) . .
C18X C17X H17X 117.1 . .
C14X C17X H17X 117.1 . .
C17X C18X H18A 120.0 . .
C17X C18X H18B 120.0 . .
H18A C18X H18B 120.0 . .
N21X C22X C23X 122.5(5) . .
N21X C22X H22X 118.7 . .
C23X C22X H22X 118.7 . .
C22X C23X C24X 120.3(5) . .
C22X C23X H23X 119.9 . .
C24X C23X H23X 119.9 . .
C25X C24X C23X 116.2(5) . .
C25X C24X C27X 112.5(7) . .
C23X C24X C27X 131.3(7) . .
C25X C24X C27Z 137.5(11) . .
C23X C24X C27Z 105.4(11) . .
C26X C25X C24X 120.5(5) . .
C26X C25X H25X 119.7 . .
C24X C25X H25X 119.7 . .
N21X C26X C25X 123.7(5) . .
N21X C26X H26X 118.2 . .
C25X C26X H26X 118.2 . .
C28X C27X C24X 114.4(10) . .
C28X C27X H27X 122.8 . .
C24X C27X H27X 122.8 . .
C27X C28X H28A 120.0 . .
C27X C28X H28B 120.0 . .
H28A C28X H28B 120.0 . .
N31X C32X C33X 121.2(6) . .
N31X C32X H32X 119.4 . .
C33X C32X H32X 119.4 . .
C32X C33X C34X 118.1(7) . .
C32X C33X H33X 121.0 . .
C34X C33X H33X 121.0 . .
C35X C34X C33X 117.8(7) . .
C35X C34X C37X 110.1(9) . .
C33X C34X C37X 132.0(9) . .
C34X C35X C36X 120.5(8) . .
C34X C35X H35X 119.8 . .
C36X C35X H35X 119.8 . .
C35X C36X N31X 125.2(7) . .
C35X C36X H36X 117.4 . .
N31X C36X H36X 117.4 . .
C38X C37X C34X 113.6(10) . .
C38X C37X H37X 123.2 . .
C34X C37X H37X 123.2 . .
C37X C38X H38A 120.0 . .
C37X C38X H38B 120.0 . .
H38A C38X H38B 120.0 . .
N41X C42X C43X 123.3(4) . .
N41X C42X H42X 118.3 . .
C43X C42X H42X 118.3 . .
C44X C43X C42X 120.9(5) . .
C44X C43X H43X 119.6 . .
C42X C43X H43X 119.6 . .
C43X C44X C45X 115.9(5) . .
C43X C44X C47X 123.0(5) . .
C45X C44X C47X 121.1(5) . .
C46X C45X C44X 120.4(4) . .
C46X C45X H45X 119.8 . .
C44X C45X H45X 119.8 . .
N41X C46X C45X 123.2(5) . .
N41X C46X H46X 118.4 . .
C45X C46X H46X 118.4 . .
C48X C47X C44X 126.4(6) . .
C48X C47X H47X 116.8 . .
C44X C47X H47X 116.8 . .
C47X C48X H48A 120.0 . .
C47X C48X H48B 120.0 . .
H48A C48X H48B 120.0 . .
N1Y Ni1Y N2Y 176.18(15) . .
N1Y Ni1Y N31Y 90.46(14) . .
N2Y Ni1Y N31Y 92.08(14) . .
N1Y Ni1Y N41Y 91.43(14) . .
N2Y Ni1Y N41Y 91.45(14) . .
N31Y Ni1Y N41Y 89.30(13) . .
N1Y Ni1Y N11Y 87.47(15) . .
N2Y Ni1Y N11Y 90.03(15) . .
N31Y Ni1Y N11Y 177.75(14) . .
N41Y Ni1Y N11Y 89.89(14) . .
N1Y Ni1Y N21Y 90.06(14) . .
N2Y Ni1Y N21Y 87.16(14) . .
N31Y Ni1Y N21Y 88.69(13) . .
N41Y Ni1Y N21Y 177.51(13) . .
N11Y Ni1Y N21Y 92.17(14) . .
C1Y N1Y Ni1Y 155.6(4) . .
C2Y N2Y Ni1Y 156.8(4) . .
C16Y N11Y C12Y 116.4(4) . .
C16Y N11Y Ni1Y 122.5(3) . .
C12Y N11Y Ni1Y 120.0(3) . .
C26Y N21Y C22Y 115.5(4) . .
C26Y N21Y Ni1Y 121.8(3) . .
C22Y N21Y Ni1Y 122.7(3) . .
C36Y N31Y C32Y 117.1(4) . .
C36Y N31Y Ni1Y 122.2(3) . .
C32Y N31Y Ni1Y 120.7(3) . .
C46Y N41Y C42Y 116.1(4) . .
C46Y N41Y Ni1Y 121.3(3) . .
C42Y N41Y Ni1Y 122.6(3) . .
N1Y C1Y S1Y1 171.4(9) . .
N1Y C1Y S1Y2 160.4(16) . .
N2Y C2Y S2Y 178.6(4) . .
N11Y C12Y C13Y 121.4(5) . .
N11Y C12Y H12Y 119.3 . .
C13Y C12Y H12Y 119.3 . .
C14Y C13Y C12Y 120.9(5) . .
C14Y C13Y H13Y 119.5 . .
C12Y C13Y H13Y 119.5 . .
C15Y C14Y C13Y 116.2(5) . .
C15Y C14Y C17Y 120.4(6) . .
C13Y C14Y C17Y 123.4(5) . .
C14Y C15Y C16Y 120.3(5) . .
C14Y C15Y H15Y 119.8 . .
C16Y C15Y H15Y 119.8 . .
N11Y C16Y C15Y 124.4(5) . .
N11Y C16Y H16Y 117.8 . .
C15Y C16Y H16Y 117.8 . .
C18Y C17Y C14Y 127.2(8) . .
C18Y C17Y H17Y 116.4 . .
C14Y C17Y H17Y 116.4 . .
C17Y C18Y H18C 120.0 . .
C17Y C18Y H18D 120.0 . .
H18C C18Y H18D 120.0 . .
N21Y C22Y C23Y 123.6(4) . .
N21Y C22Y H22Y 118.2 . .
C23Y C22Y H22Y 118.2 . .
C22Y C23Y C24Y 120.9(4) . .
C22Y C23Y H23Y 119.5 . .
C24Y C23Y H23Y 119.5 . .
C23Y C24Y C25Y 115.3(4) . .
C23Y C24Y C27Y 125.1(5) . .
C25Y C24Y C27Y 119.6(4) . .
C26Y C25Y C24Y 120.7(4) . .
C26Y C25Y H25Y 119.6 . .
C24Y C25Y H25Y 119.6 . .
N21Y C26Y C25Y 123.9(4) . .
N21Y C26Y H26Y 118.1 . .
C25Y C26Y H26Y 118.1 . .
C28Y C27Y C24Y 126.0(6) . .
C28Y C27Y H27Y 117.0 . .
C24Y C27Y H27Y 117.0 . .
C27Y C28Y H28C 120.0 . .
C27Y C28Y H28D 120.0 . .
H28C C28Y H28D 120.0 . .
N31Y C32Y C33Y 123.0(4) . .
N31Y C32Y H32Y 118.5 . .
C33Y C32Y H32Y 118.5 . .
C32Y C33Y C34Y 120.1(4) . .
C32Y C33Y H33Y 120.0 . .
C34Y C33Y H33Y 120.0 . .
C33Y C34Y C35Y 116.5(4) . .
C33Y C34Y C37Y 123.1(5) . .
C35Y C34Y C37Y 120.4(5) . .
C36Y C35Y C34Y 120.3(4) . .
C36Y C35Y H35Y 119.9 . .
C34Y C35Y H35Y 119.9 . .
N31Y C36Y C35Y 123.0(4) . .
N31Y C36Y H36Y 118.5 . .
C35Y C36Y H36Y 118.5 . .
C38Y C37Y C34Y 125.6(6) . .
C38Y C37Y H37Y 117.2 . .
C34Y C37Y H37Y 117.2 . .
C37Y C38Y H38C 120.0 . .
C37Y C38Y H38D 120.0 . .
H38C C38Y H38D 120.0 . .
N41Y C42Y C43Y 124.2(5) . .
N41Y C42Y H42Y 117.9 . .
C43Y C42Y H42Y 117.9 . .
C42Y C43Y C44Y 119.2(5) . .
C42Y C43Y H43Y 120.4 . .
C44Y C43Y H43Y 120.4 . .
C45Y C44Y C43Y 116.1(4) . .
C45Y C44Y C47Y 120.8(5) . .
C43Y C44Y C47Y 123.1(5) . .
C44Y C45Y C46Y 121.2(4) . .
C44Y C45Y H45Y 119.4 . .
C46Y C45Y H45Y 119.4 . .
N41Y C46Y C45Y 123.1(5) . .
N41Y C46Y H46Y 118.4 . .
C45Y C46Y H46Y 118.4 . .
C48Y C47Y C44Y 126.8(6) . .
C48Y C47Y H47Y 116.6 . .
C44Y C47Y H47Y 116.6 . .
C47Y C48Y H48C 120.0 . .
C47Y C48Y H48D 120.0 . .
H48C C48Y H48D 120.0 . .
C28Z C27Z C24X 122(2) . .
C28Z C27Z H27Z 118.8 . .
C24X C27Z H27Z 118.8 . .
C27Z C28Z H28E 120.0 . .
C27Z C28Z H28F 120.0 . .
H28E C28Z H28F 120.0 . .

loop_
_geom_bond_atom_site_label_1
_geom_bond_atom_site_label_2
_geom_bond_distance
_geom_bond_site_symmetry_2
C1 C2 1.20(2) .
C1 C8 1.52(2) 1_455
C1 C4 1.90(2) 2_665
C2 C3 1.14(2) .
C3 C4 1.31(2) .
C4 C5 1.44(2) .
C4 C1 1.90(2) 2_665
C5 C6 1.29(2) .
C5 C8 1.88(3) 2_765
C6 C7 1.266(18) .
C6 C8 1.82(2) 2_765
C7 C8 1.271(19) .
C8 C1 1.52(2) 1_655
C8 C6 1.82(2) 2_765
C8 C5 1.88(3) 2_765
Ni1X N1X 2.044(4) .
Ni1X N2X 2.059(4) .
Ni1X N31X 2.101(4) .
Ni1X N21X 2.119(4) .
Ni1X N11X 2.133(4) .
Ni1X N41X 2.137(4) .
S1X C1X 1.619(5) .
S2X C2X 1.630(5) .
N1X C1X 1.148(6) .
N2X C2X 1.156(5) .
N11X C16X 1.328(6) .
N11X C12X 1.337(6) .
N21X C26X 1.336(6) .
N21X C22X 1.342(6) .
N31X C32X 1.337(7) .
N31X C36X 1.343(7) .
N41X C46X 1.336(6) .
N41X C42X 1.343(6) .
C12X C13X 1.372(7) .
C12X H12X 0.9500 .
C13X C14X 1.364(7) .
C13X H13X 0.9500 .
C14X C15X 1.397(7) .
C14X C17X 1.484(7) .
C15X C16X 1.385(7) .
C15X H15X 0.9500 .
C16X H16X 0.9500 .
C17X C18X 1.310(8) .
C17X H17X 0.9500 .
C18X H18A 0.9500 .
C18X H18B 0.9500 .
C22X C23X 1.367(7) .
C22X H22X 0.9500 .
C23X C24X 1.394(8) .
C23X H23X 0.9500 .
C24X C25X 1.374(8) .
C24X C27X 1.493(12) .
C24X C27Z 1.543(16) .
C25X C26X 1.353(8) .
C25X H25X 0.9500 .
C26X H26X 0.9500 .
C27X C28X 1.220(18) .
C27X H27X 0.9500 .
C28X H28A 0.9500 .
C28X H28B 0.9500 .
C32X C33X 1.413(8) .
C32X H32X 0.9500 .
C33X C34X 1.434(12) .
C33X H33X 0.9500 .
C34X C35X 1.331(12) .
C34X C37X 1.513(11) .
C35X C36X 1.331(9) .
C35X H35X 0.9500 .
C36X H36X 0.9500 .
C37X C38X 1.263(5) .
C37X H37X 0.9500 .
C38X H38A 0.9500 .
C38X H38B 0.9500 .
C42X C43X 1.376(7) .
C42X H42X 0.9500 .
C43X C44X 1.374(7) .
C43X H43X 0.9500 .
C44X C45X 1.389(7) .
C44X C47X 1.478(8) .
C45X C46X 1.383(7) .
C45X H45X 0.9500 .
C46X H46X 0.9500 .
C47X C48X 1.300(9) .
C47X H47X 0.9500 .
C48X H48A 0.9500 .
C48X H48B 0.9500 .
Ni1Y N1Y 2.053(4) .
Ni1Y N2Y 2.056(4) .
Ni1Y N31Y 2.112(3) .
Ni1Y N41Y 2.136(4) .
Ni1Y N11Y 2.140(4) .
Ni1Y N21Y 2.143(4) .
S2Y C2Y 1.623(6) .
N1Y C1Y 1.140(6) .
N2Y C2Y 1.158(6) .
N11Y C16Y 1.330(6) .
N11Y C12Y 1.347(6) .
N21Y C26Y 1.341(5) .
N21Y C22Y 1.352(5) .
N31Y C36Y 1.342(5) .
N31Y C32Y 1.343(5) .
N41Y C46Y 1.329(5) .
N41Y C42Y 1.331(6) .
C1Y S1Y1 1.617(7) .
C1Y S1Y2 1.781(13) .
C12Y C13Y 1.398(7) .
C12Y H12Y 0.9500 .
C13Y C14Y 1.383(8) .
C13Y H13Y 0.9500 .
C14Y C15Y 1.364(7) .
C14Y C17Y 1.496(8) .
C15Y C16Y 1.371(7) .
C15Y H15Y 0.9500 .
C16Y H16Y 0.9500 .
C17Y C18Y 1.215(9) .
C17Y H17Y 0.9500 .
C18Y H18C 0.9500 .
C18Y H18D 0.9500 .
C22Y C23Y 1.364(7) .
C22Y H22Y 0.9500 .
C23Y C24Y 1.387(7) .
C23Y H23Y 0.9500 .
C24Y C25Y 1.393(6) .
C24Y C27Y 1.476(7) .
C25Y C26Y 1.365(6) .
C25Y H25Y 0.9500 .
C26Y H26Y 0.9500 .
C27Y C28Y 1.283(8) .
C27Y H27Y 0.9500 .
C28Y H28C 0.9500 .
C28Y H28D 0.9500 .
C32Y C33Y 1.374(6) .
C32Y H32Y 0.9500 .
C33Y C34Y 1.387(7) .
C33Y H33Y 0.9500 .
C34Y C35Y 1.392(7) .
C34Y C37Y 1.472(7) .
C35Y C36Y 1.368(6) .
C35Y H35Y 0.9500 .
C36Y H36Y 0.9500 .
C37Y C38Y 1.317(9) .
C37Y H37Y 0.9500 .
C38Y H38C 0.9500 .
C38Y H38D 0.9500 .
C42Y C43Y 1.380(7) .
C42Y H42Y 0.9500 .
C43Y C44Y 1.391(7) .
C43Y H43Y 0.9500 .
C44Y C45Y 1.368(7) .
C44Y C47Y 1.469(7) .
C45Y C46Y 1.375(6) .
C45Y H45Y 0.9500 .
C46Y H46Y 0.9500 .
C47Y C48Y 1.290(8) .
C47Y H47Y 0.9500 .
C48Y H48C 0.9500 .
C48Y H48D 0.9500 .
C27Z C28Z 1.41(3) .
C27Z H27Z 0.9500 .
C28Z H28E 0.9500 .
C28Z H28F 0.9500 .

loop_
_geom_torsion_atom_site_label_1
_geom_torsion_atom_site_label_2
_geom_torsion_atom_site_label_3
_geom_torsion_atom_site_label_4
_geom_torsion
_geom_torsion_site_symmetry_1
_geom_torsion_site_symmetry_4
C2 C3 C4 C5 -177(5) . .
C2 C3 C4 C1 0(6) . 2_665
C3 C4 C5 C6 166(5) . .
C1 C4 C5 C6 -12(6) 2_665 .
C3 C4 C5 C8 179(100) . 2_765
C1 C4 C5 C8 1.2(12) 2_665 2_765
C4 C5 C6 C7 -147(5) . .
C8 C5 C6 C7 -161(7) 2_765 .
C4 C5 C6 C8 14(6) . 2_765
C5 C6 C7 C8 160(5) . .
C8 C6 C7 C8 2(4) 2_765 .
C6 C7 C8 C1 162(2) . 1_655
C6 C7 C8 C6 -1(4) . 2_765
C6 C7 C8 C5 4(4) . 2_765
C16X N11X C12X C13X -0.6(7) . .
Ni1X N11X C12X C13X 177.2(4) . .
N11X C12X C13X C14X 0.7(7) . .
C12X C13X C14X C15X -0.8(7) . .
C12X C13X C14X C17X -179.3(4) . .
C13X C14X C15X C16X 0.9(6) . .
C17X C14X C15X C16X 179.4(4) . .
C12X N11X C16X C15X 0.7(7) . .
Ni1X N11X C16X C15X -176.9(3) . .
C14X C15X C16X N11X -0.9(7) . .
C13X C14X C17X C18X -16.5(8) . .
C15X C14X C17X C18X 165.0(5) . .
C26X N21X C22X C23X -2.8(7) . .
Ni1X N21X C22X C23X 171.2(4) . .
N21X C22X C23X C24X 0.7(8) . .
C22X C23X C24X C25X 2.2(8) . .
C22X C23X C24X C27X 179.6(9) . .
C22X C23X C24X C27Z -168.8(11) . .
C23X C24X C25X C26X -2.8(8) . .
C27X C24X C25X C26X 179.3(7) . .
C27Z C24X C25X C26X 164.3(15) . .
C22X N21X C26X C25X 2.2(7) . .
Ni1X N21X C26X C25X -171.8(4) . .
C24X C25X C26X N21X 0.7(8) . .
C25X C24X C27X C28X -159.9(10) . .
C23X C24X C27X C28X 22.5(17) . .
C36X N31X C32X C33X -2.6(8) . .
Ni1X N31X C32X C33X 167.9(4) . .
N31X C32X C33X C34X 0.9(8) . .
C32X C33X C34X C35X 2.6(9) . .
C32X C33X C34X C37X -179.0(7) . .
C33X C34X C35X C36X -4.4(10) . .
C37X C34X C35X C36X 176.9(6) . .
C34X C35X C36X N31X 2.9(10) . .
C32X N31X C36X C35X 0.8(8) . .
Ni1X N31X C36X C35X -169.6(5) . .
C35X C34X C37X C38X -175.4(8) . .
C33X C34X C37X C38X 6.1(12) . .
C46X N41X C42X C43X -0.3(6) . .
Ni1X N41X C42X C43X -179.4(3) . .
N41X C42X C43X C44X 1.3(7) . .
C42X C43X C44X C45X -0.1(7) . .
C42X C43X C44X C47X -179.0(4) . .
C43X C44X C45X C46X -2.0(7) . .
C47X C44X C45X C46X 176.9(4) . .
C42X N41X C46X C45X -1.9(7) . .
Ni1X N41X C46X C45X 177.2(3) . .
C44X C45X C46X N41X 3.1(7) . .
C43X C44X C47X C48X 20.0(8) . .
C45X C44X C47X C48X -158.8(6) . .
Ni1Y N1Y C1Y S1Y2 102.0(17) . .
C16Y N11Y C12Y C13Y -3.9(6) . .
Ni1Y N11Y C12Y C13Y 164.8(4) . .
N11Y C12Y C13Y C14Y -1.2(7) . .
C12Y C13Y C14Y C15Y 5.4(7) . .
C12Y C13Y C14Y C17Y -172.4(5) . .
C13Y C14Y C15Y C16Y -4.7(7) . .
C17Y C14Y C15Y C16Y 173.3(5) . .
C12Y N11Y C16Y C15Y 4.9(7) . .
Ni1Y N11Y C16Y C15Y -163.6(4) . .
C14Y C15Y C16Y N11Y -0.5(8) . .
C15Y C14Y C17Y C18Y -178.3(9) . .
C13Y C14Y C17Y C18Y -0.5(12) . .
C26Y N21Y C22Y C23Y -0.1(7) . .
Ni1Y N21Y C22Y C23Y 178.6(4) . .
N21Y C22Y C23Y C24Y -2.4(8) . .
C22Y C23Y C24Y C25Y 2.9(7) . .
C22Y C23Y C24Y C27Y -174.9(5) . .
C23Y C24Y C25Y C26Y -1.1(7) . .
C27Y C24Y C25Y C26Y 176.8(5) . .
C22Y N21Y C26Y C25Y 2.0(7) . .
Ni1Y N21Y C26Y C25Y -176.7(4) . .
C24Y C25Y C26Y N21Y -1.4(7) . .
C23Y C24Y C27Y C28Y 10.9(9) . .
C25Y C24Y C27Y C28Y -166.7(6) . .
C36Y N31Y C32Y C33Y -1.6(6) . .
Ni1Y N31Y C32Y C33Y 176.2(3) . .
N31Y C32Y C33Y C34Y -0.3(7) . .
C32Y C33Y C34Y C35Y 2.5(7) . .
C32Y C33Y C34Y C37Y -176.8(4) . .
C33Y C34Y C35Y C36Y -2.9(7) . .
C37Y C34Y C35Y C36Y 176.4(4) . .
C32Y N31Y C36Y C35Y 1.1(6) . .
Ni1Y N31Y C36Y C35Y -176.6(3) . .
C34Y C35Y C36Y N31Y 1.1(7) . .
C33Y C34Y C37Y C38Y 13.4(9) . .
C35Y C34Y C37Y C38Y -165.8(6) . .
C46Y N41Y C42Y C43Y -3.3(8) . .
Ni1Y N41Y C42Y C43Y 176.8(4) . .
N41Y C42Y C43Y C44Y 1.8(9) . .
C42Y C43Y C44Y C45Y 1.3(8) . .
C42Y C43Y C44Y C47Y -178.7(5) . .
C43Y C44Y C45Y C46Y -2.6(7) . .
C47Y C44Y C45Y C46Y 177.4(5) . .
C42Y N41Y C46Y C45Y 1.9(7) . .
Ni1Y N41Y C46Y C45Y -178.2(4) . .
C44Y C45Y C46Y N41Y 1.1(8) . .
C45Y C44Y C47Y C48Y -168.7(6) . .
C43Y C44Y C47Y C48Y 11.3(9) . .
C25X C24X C27Z C28Z 13(3) . .
C23X C24X C27Z C28Z -178.7(17) . .
